data_7209129
loop_
_publ_author_name
'W\"ohlert, Susanne'
'Fink, Lothar'
'Schmidt, Martin'
'N\"ather, Christian'

_publ_section_title
;
 Exploration and synthesis of condensed coordination networks with
 modified magnetic properties
;
_journal_issue 5
_journal_name_full CrystEngComm
_journal_page_first 945
_journal_paper_doi 10.1039/c2ce26617b
_journal_volume 15
_journal_year 2013
_chemical_formula_moiety 'C22 H24 N10 Ni S2, C17 H20 N8 Ni O S2'
_chemical_formula_sum 'C39 H44 N18 Ni2 O S4'
_chemical_formula_weight 1026.58
_chemical_name_systematic
;
?
;
_space_group_IT_number 2
_symmetry_cell_setting triclinic
_symmetry_space_group_name_Hall '-P 1'
_symmetry_space_group_name_H-M 'P -1'
_atom_sites_solution_hydrogens geom
_atom_sites_solution_primary direct
_atom_sites_solution_secondary difmap
_audit_creation_method SHELXL-97
_cell_angle_alpha 84.290(6)
_cell_angle_beta 85.960(6)
_cell_angle_gamma 79.693(6)
_cell_formula_units_Z 2
_cell_length_a 9.0500(7)
_cell_length_b 11.3575(8)
_cell_length_c 24.0133(16)
_cell_measurement_reflns_used 30864
_cell_measurement_temperature 293(2)
_cell_measurement_theta_max 25.00
_cell_measurement_theta_min 1.71
_cell_volume 2412.8(3)
_computing_cell_refinement 'X-Area (Stoe, 2008)'
_computing_data_collection 'X-Area (Stoe, 2008)'
_computing_data_reduction 'X-Area (Stoe, 2008)'
_computing_molecular_graphics
;
XP in SHELXTL (Sheldrick, 2008) and Diamond (Brandenburg, 2011)
;
_computing_publication_material 'XCIF in SHELXTL (Sheldrick, 2008)'
_computing_structure_refinement 'SHELXL-97 (Sheldrick, 1997)'
_computing_structure_solution 'SHELXS-97 (Sheldrick, 1990)'
_diffrn_ambient_temperature 293(2)
_diffrn_measured_fraction_theta_full 0.996
_diffrn_measured_fraction_theta_max 0.996
_diffrn_measurement_device_type 'STOE IPDS-2'
_diffrn_measurement_method 'omega scan'
_diffrn_radiation_monochromator graphite
_diffrn_radiation_source 'fine-focus sealed tube'
_diffrn_radiation_type MoK\a
_diffrn_radiation_wavelength 0.71073
_diffrn_reflns_av_R_equivalents 0.0752
_diffrn_reflns_av_sigmaI/netI 0.0523
_diffrn_reflns_limit_h_max 10
_diffrn_reflns_limit_h_min -10
_diffrn_reflns_limit_k_max 13
_diffrn_reflns_limit_k_min -13
_diffrn_reflns_limit_l_max 28
_diffrn_reflns_limit_l_min -28
_diffrn_reflns_number 30864
_diffrn_reflns_theta_full 25.00
_diffrn_reflns_theta_max 25.00
_diffrn_reflns_theta_min 1.71
_diffrn_standards_decay_% 0
_diffrn_standards_interval_time 0
_diffrn_standards_number 0
_exptl_absorpt_coefficient_mu 1.005
_exptl_absorpt_correction_type none
_exptl_crystal_colour 'dark green'
_exptl_crystal_density_diffrn 1.413
_exptl_crystal_density_method 'not measured'
_exptl_crystal_description block
_exptl_crystal_F_000 1064
_exptl_crystal_size_max 0.1351
_exptl_crystal_size_mid 0.0821
_exptl_crystal_size_min 0.0653
_refine_diff_density_max 2.099
_refine_diff_density_min -0.735
_refine_diff_density_rms 0.114
_refine_ls_extinction_method none
_refine_ls_goodness_of_fit_ref 1.067
_refine_ls_hydrogen_treatment constr
_refine_ls_matrix_type full
_refine_ls_number_parameters 586
_refine_ls_number_reflns 8482
_refine_ls_number_restraints 0
_refine_ls_restrained_S_all 1.067
_refine_ls_R_factor_all 0.1479
_refine_ls_R_factor_gt 0.1077
_refine_ls_shift/su_max 0.001
_refine_ls_shift/su_mean 0.000
_refine_ls_structure_factor_coef Fsqd
_refine_ls_weighting_details 'calc w=1/[\s^2^(Fo^2^)+(0.1615P)^2^+9.0549P] where P=(Fo^2^+2Fc^2^)/3'
_refine_ls_weighting_scheme calc
_refine_ls_wR_factor_gt 0.2853
_refine_ls_wR_factor_ref 0.3258
_reflns_number_gt 5783
_reflns_number_total 8482
_reflns_threshold_expression >2sigma(I)
_cod_data_source_file c2ce26617b.txt
_cod_data_source_block woe102
_cod_original_sg_symbol_H-M P-1
_cod_database_code 7209129

loop_
_symmetry_equiv_pos_as_xyz
'x, y, z'
'-x, -y, -z'

loop_
_atom_site_label
_atom_site_type_symbol
_atom_site_fract_x
_atom_site_fract_y
_atom_site_fract_z
_atom_site_U_iso_or_equiv
_atom_site_adp_type
_atom_site_occupancy
_atom_site_symmetry_multiplicity
_atom_site_calc_flag
_atom_site_refinement_flags
_atom_site_disorder_assembly
_atom_site_disorder_group
Ni1 Ni 0.32775(12) 0.78725(9) 0.11847(4) 0.0508(3) Uani 1 1 d . . .
Ni2 Ni -0.31004(12) 1.19733(9) 0.39471(4) 0.0552(4) Uani 1 1 d . . .
N1 N 0.1669(9) 0.6797(7) 0.1242(4) 0.068(2) Uani 1 1 d . . .
C1 C 0.0634(11) 0.6419(9) 0.1228(4) 0.063(2) Uani 1 1 d . . .
S1 S -0.0901(4) 0.5858(5) 0.12289(19) 0.1255(15) Uani 1 1 d . . .
N2 N 0.4765(8) 0.9036(6) 0.1129(3) 0.0585(17) Uani 1 1 d . . .
C2 C 0.4887(10) 1.0024(8) 0.1133(4) 0.059(2) Uani 1 1 d . . .
S2 S 0.4935(4) 1.1433(3) 0.1133(2) 0.1138(13) Uani 1 1 d . . .
N3 N -0.4597(10) 1.0793(7) 0.3954(4) 0.072(2) Uani 1 1 d . A .
C3 C -0.4788(12) 0.9904(9) 0.3815(4) 0.073(3) Uani 1 1 d . . .
S3 S -0.5126(11) 0.8639(8) 0.3567(4) 0.100(3) Uani 0.70 1 d P A 1
S3' S -0.480(3) 0.8537(15) 0.3838(11) 0.126(8) Uani 0.30 1 d P A 2
N4 N -0.1514(10) 1.3046(7) 0.3913(4) 0.070(2) Uani 1 1 d . . .
C4 C -0.0440(10) 1.3477(8) 0.3827(3) 0.056(2) Uani 1 1 d . . .
S4 S 0.1044(4) 1.4078(4) 0.3710(2) 0.1192(13) Uani 1 1 d . . .
N5 N 0.1792(9) 0.9073(7) 0.1716(4) 0.069(2) Uani 1 1 d . . .
N6 N -0.0088(10) 1.0183(8) 0.2557(3) 0.078(2) Uani 1 1 d . . .
C5 C 0.0296(12) 0.9164(9) 0.1733(4) 0.071(3) Uani 1 1 d . . .
H5 H -0.0133 0.8846 0.1454 0.086 Uiso 1 1 calc R . .
C6 C -0.0665(11) 0.9724(9) 0.2159(4) 0.069(2) Uani 1 1 d . . .
C7 C 0.1365(13) 1.0139(10) 0.2557(4) 0.077(3) Uani 1 1 d . . .
H7 H 0.1761 1.0488 0.2834 0.092 Uiso 1 1 calc R . .
C8 C 0.2344(12) 0.9566(9) 0.2140(4) 0.073(3) Uani 1 1 d . . .
H8 H 0.3377 0.9524 0.2153 0.088 Uiso 1 1 calc R . .
C9 C -0.2318(15) 0.9828(13) 0.2179(6) 0.105(4) Uani 1 1 d . . .
H9A H -0.2749 1.0234 0.2500 0.158 Uiso 1 1 calc R . .
H9B H -0.2578 0.9040 0.2206 0.158 Uiso 1 1 calc R . .
H9C H -0.2702 1.0278 0.1844 0.158 Uiso 1 1 calc R . .
N10 N 0.2407(8) 0.8716(6) 0.0417(3) 0.0623(18) Uani 1 1 d . . .
N11 N 0.1340(10) 0.9795(7) -0.0615(4) 0.077(2) Uani 1 1 d . . .
C10 C 0.1994(10) 0.8078(8) 0.0037(4) 0.062(2) Uani 1 1 d . . .
H10 H 0.2069 0.7252 0.0116 0.075 Uiso 1 1 calc R . .
C11 C 0.1454(11) 0.8609(8) -0.0474(4) 0.069(2) Uani 1 1 d . . .
C12 C 0.1786(13) 1.0407(9) -0.0244(5) 0.081(3) Uani 1 1 d . . .
H12 H 0.1739 1.1230 -0.0328 0.097 Uiso 1 1 calc R . .
C13 C 0.2324(11) 0.9896(8) 0.0268(4) 0.071(3) Uani 1 1 d . . .
H13 H 0.2633 1.0380 0.0511 0.085 Uiso 1 1 calc R . .
C14 C 0.0996(13) 0.7881(10) -0.0908(5) 0.082(3) Uani 1 1 d . . .
H14A H 0.0662 0.8406 -0.1230 0.123 Uiso 1 1 calc R . .
H14B H 0.0194 0.7480 -0.0751 0.123 Uiso 1 1 calc R . .
H14C H 0.1842 0.7295 -0.1018 0.123 Uiso 1 1 calc R . .
N15 N 0.4797(8) 0.6594(6) 0.0764(3) 0.0519(16) Uani 1 1 d . . .
N16 N 0.6872(9) 0.4834(6) 0.0268(3) 0.0607(18) Uani 1 1 d . . .
C15 C 0.5797(9) 0.6866(7) 0.0350(3) 0.0506(18) Uani 1 1 d . . .
H15 H 0.5775 0.7668 0.0219 0.061 Uiso 1 1 calc R . .
C16 C 0.6849(10) 0.5999(8) 0.0115(4) 0.058(2) Uani 1 1 d . . .
C17 C 0.5867(11) 0.4581(7) 0.0670(4) 0.059(2) Uani 1 1 d . . .
H17 H 0.5865 0.3778 0.0792 0.070 Uiso 1 1 calc R . .
C18 C 0.4833(10) 0.5430(7) 0.0916(4) 0.0554(19) Uani 1 1 d . . .
H18 H 0.4148 0.5192 0.1193 0.066 Uiso 1 1 calc R . .
C19 C 0.8024(15) 0.6314(10) -0.0325(5) 0.092(4) Uani 1 1 d . . .
H19A H 0.8648 0.5591 -0.0436 0.138 Uiso 1 1 calc R . .
H19B H 0.8632 0.6803 -0.0173 0.138 Uiso 1 1 calc R . .
H19C H 0.7539 0.6749 -0.0645 0.138 Uiso 1 1 calc R . .
N20 N 0.4168(9) 0.7034(7) 0.1965(3) 0.0603(18) Uani 1 1 d . . .
N21 N 0.5317(13) 0.6010(8) 0.2987(3) 0.082(3) Uani 1 1 d . . .
C20 C 0.5580(12) 0.6994(8) 0.2074(4) 0.064(2) Uani 1 1 d . . .
H20 H 0.6216 0.7308 0.1800 0.077 Uiso 1 1 calc R . .
C21 C 0.6169(14) 0.6488(9) 0.2592(4) 0.072(3) Uani 1 1 d . . .
C22 C 0.3916(16) 0.6052(10) 0.2872(4) 0.084(3) Uani 1 1 d . . .
H22 H 0.3294 0.5721 0.3146 0.101 Uiso 1 1 calc R . .
C23 C 0.3276(13) 0.6560(9) 0.2366(4) 0.072(3) Uani 1 1 d . . .
H23 H 0.2268 0.6566 0.2311 0.086 Uiso 1 1 calc R . .
C24 C 0.7770(16) 0.6495(12) 0.2721(5) 0.105(4) Uani 1 1 d . . .
H24A H 0.7953 0.6113 0.3091 0.158 Uiso 1 1 calc R . .
H24B H 0.7938 0.7309 0.2703 0.158 Uiso 1 1 calc R . .
H24C H 0.8440 0.6067 0.2453 0.158 Uiso 1 1 calc R . .
N28 N -0.2416(8) 1.1207(6) 0.4761(3) 0.0608(18) Uani 1 1 d . . .
N29 N -0.1191(9) 1.0189(7) 0.5762(3) 0.070(2) Uani 1 1 d . . .
C25 C -0.1983(10) 1.1868(8) 0.5130(4) 0.063(2) Uani 1 1 d . . .
H25 H -0.2080 1.2693 0.5041 0.076 Uiso 1 1 calc R . .
C26 C -0.1400(10) 1.1390(8) 0.5635(4) 0.060(2) Uani 1 1 d . . .
C27 C -0.1675(12) 0.9535(8) 0.5390(4) 0.071(3) Uani 1 1 d . . .
H27 H -0.1589 0.8710 0.5477 0.085 Uiso 1 1 calc R . .
C28 C -0.2279(10) 1.0016(8) 0.4898(4) 0.063(2) Uani 1 1 d . . .
H28 H -0.2594 0.9526 0.4658 0.076 Uiso 1 1 calc R . .
C29 C -0.0959(13) 1.2126(9) 0.6045(4) 0.076(3) Uani 1 1 d . . .
H29A H -0.0583 1.1615 0.6365 0.115 Uiso 1 1 calc R . .
H29B H -0.1818 1.2693 0.6160 0.115 Uiso 1 1 calc R . .
H29C H -0.0190 1.2550 0.5877 0.115 Uiso 1 1 calc R . .
N30 N -0.4732(8) 1.3306(6) 0.4297(3) 0.0531(16) Uani 1 1 d . . .
N31 N -0.6865(9) 1.5112(6) 0.4728(3) 0.065(2) Uani 1 1 d . . .
C30 C -0.5766(10) 1.3054(7) 0.4684(4) 0.059(2) Uani 1 1 d . . .
H30 H -0.5785 1.2257 0.4814 0.071 Uiso 1 1 calc R . .
C31 C -0.6831(12) 1.3960(8) 0.4901(4) 0.070(3) Uani 1 1 d . . .
C32 C -0.5810(11) 1.5332(7) 0.4344(4) 0.063(2) Uani 1 1 d . . .
H32 H -0.5783 1.6128 0.4215 0.076 Uiso 1 1 calc R . .
C33 C -0.4748(11) 1.4456(7) 0.4124(3) 0.058(2) Uani 1 1 d . . .
H33 H -0.4037 1.4668 0.3852 0.069 Uiso 1 1 calc R . .
C34 C -0.8036(14) 1.3684(10) 0.5335(5) 0.096(4) Uani 1 1 d . . .
H34A H -0.8655 1.4420 0.5433 0.144 Uiso 1 1 calc R . .
H34B H -0.7577 1.3262 0.5663 0.144 Uiso 1 1 calc R . .
H34C H -0.8646 1.3193 0.5185 0.144 Uiso 1 1 calc R . .
N35 N -0.3722(10) 1.2663(7) 0.3131(3) 0.0629(19) Uani 1 1 d . . .
N36 N -0.4586(14) 1.3625(9) 0.2057(4) 0.091(3) Uani 1 1 d . . .
C35 C -0.5088(13) 1.2768(8) 0.2968(4) 0.069(3) Uani 1 1 d . . .
H35 H -0.5809 1.2522 0.3228 0.083 Uiso 1 1 calc R . .
C36 C -0.5550(14) 1.3217(9) 0.2438(5) 0.079(3) Uani 1 1 d . . .
C37 C -0.3226(16) 1.3546(10) 0.2224(4) 0.086(3) Uani 1 1 d . . .
H37 H -0.2520 1.3839 0.1972 0.103 Uiso 1 1 calc R . .
C38 C -0.2754(14) 1.3063(9) 0.2746(4) 0.076(3) Uani 1 1 d . . .
H38 H -0.1756 1.3016 0.2829 0.091 Uiso 1 1 calc R . .
C39 C -0.7143(18) 1.3296(13) 0.2270(6) 0.111(5) Uani 1 1 d . . .
H39A H -0.7224 1.3628 0.1888 0.167 Uiso 1 1 calc R . .
H39B H -0.7817 1.3803 0.2508 0.167 Uiso 1 1 calc R . .
H39C H -0.7402 1.2508 0.2307 0.167 Uiso 1 1 calc R . .
O1 O -0.1432(8) 1.0628(6) 0.3619(3) 0.0789(19) Uani 1 1 d . . .
H2O1 H -0.1699 1.0884 0.3304 0.118 Uiso 1 1 d R . .
H1O1 H -0.0715 1.0693 0.3396 0.118 Uiso 1 1 d R . .

loop_
_atom_site_aniso_label
_atom_site_aniso_U_11
_atom_site_aniso_U_22
_atom_site_aniso_U_33
_atom_site_aniso_U_23
_atom_site_aniso_U_13
_atom_site_aniso_U_12
Ni1 0.0536(6) 0.0431(6) 0.0546(6) -0.0117(4) 0.0077(5) -0.0053(4)
Ni2 0.0610(7) 0.0453(6) 0.0531(6) -0.0071(4) 0.0111(5) 0.0034(5)
N1 0.063(5) 0.060(5) 0.082(6) -0.016(4) 0.011(4) -0.013(4)
C1 0.066(6) 0.067(6) 0.057(5) -0.015(4) 0.006(4) -0.011(5)
S1 0.073(2) 0.180(4) 0.145(3) -0.068(3) 0.014(2) -0.056(2)
N2 0.066(4) 0.050(4) 0.059(4) -0.009(3) 0.001(3) -0.008(3)
C2 0.062(5) 0.050(5) 0.063(5) 0.001(4) 0.005(4) -0.009(4)
S2 0.107(2) 0.0508(15) 0.182(4) -0.0061(19) 0.003(2) -0.0147(15)
N3 0.084(6) 0.047(4) 0.083(6) -0.010(4) 0.018(4) -0.012(4)
C3 0.076(6) 0.058(6) 0.082(7) -0.008(5) 0.031(5) -0.013(5)
S3 0.104(5) 0.078(4) 0.126(5) -0.050(4) 0.020(4) -0.027(3)
S3' 0.135(14) 0.034(5) 0.21(3) -0.024(10) 0.008(16) -0.030(6)
N4 0.069(5) 0.064(5) 0.073(5) -0.008(4) 0.011(4) -0.011(4)
C4 0.060(5) 0.055(5) 0.050(5) -0.011(4) 0.005(4) -0.002(4)
S4 0.081(2) 0.148(4) 0.139(3) -0.020(3) 0.009(2) -0.048(2)
N5 0.064(5) 0.064(5) 0.076(5) -0.012(4) 0.015(4) -0.008(4)
N6 0.078(6) 0.089(6) 0.064(5) -0.011(4) 0.013(4) -0.008(5)
C5 0.075(6) 0.070(6) 0.065(6) -0.011(5) -0.012(5) 0.005(5)
C6 0.068(6) 0.059(5) 0.072(6) 0.001(4) 0.005(5) 0.004(4)
C7 0.076(7) 0.083(7) 0.073(6) -0.027(5) 0.011(5) -0.011(5)
C8 0.072(6) 0.076(6) 0.072(6) -0.029(5) 0.002(5) -0.004(5)
C9 0.088(9) 0.102(9) 0.123(11) -0.015(8) -0.006(8) -0.004(7)
N10 0.060(4) 0.053(4) 0.070(5) -0.007(3) -0.013(4) 0.008(3)
N11 0.084(6) 0.057(5) 0.082(6) 0.001(4) 0.001(5) 0.003(4)
C10 0.067(5) 0.044(4) 0.072(6) -0.006(4) -0.004(4) 0.002(4)
C11 0.071(6) 0.054(5) 0.076(6) -0.007(4) 0.010(5) 0.002(4)
C12 0.094(8) 0.052(5) 0.090(8) 0.001(5) -0.010(6) 0.002(5)
C13 0.073(6) 0.049(5) 0.085(7) -0.009(4) -0.012(5) 0.006(4)
C14 0.076(7) 0.076(7) 0.089(8) -0.010(6) -0.011(6) 0.001(5)
N15 0.065(4) 0.040(3) 0.048(4) -0.005(3) -0.003(3) 0.002(3)
N16 0.067(5) 0.044(4) 0.070(5) -0.019(3) -0.004(4) 0.003(3)
C15 0.052(4) 0.045(4) 0.051(4) -0.008(3) 0.013(3) -0.004(3)
C16 0.053(5) 0.058(5) 0.061(5) -0.013(4) 0.008(4) -0.005(4)
C17 0.077(6) 0.043(4) 0.056(5) -0.007(4) -0.007(4) -0.007(4)
C18 0.062(5) 0.050(4) 0.054(5) -0.011(4) -0.002(4) -0.005(4)
C19 0.110(9) 0.076(7) 0.081(7) -0.004(6) 0.033(7) -0.007(6)
N20 0.074(5) 0.061(4) 0.047(4) -0.009(3) 0.011(3) -0.018(4)
N21 0.123(8) 0.071(5) 0.055(5) -0.003(4) -0.009(5) -0.026(5)
C20 0.078(6) 0.057(5) 0.057(5) -0.008(4) 0.014(4) -0.013(4)
C21 0.107(8) 0.060(5) 0.049(5) -0.004(4) -0.009(5) -0.007(5)
C22 0.124(10) 0.077(7) 0.046(5) -0.004(5) 0.014(6) -0.015(7)
C23 0.097(7) 0.064(6) 0.058(5) -0.017(4) 0.009(5) -0.023(5)
C24 0.128(11) 0.098(9) 0.088(8) -0.003(7) -0.048(8) -0.003(8)
N28 0.061(4) 0.047(4) 0.066(4) -0.006(3) 0.005(4) 0.011(3)
N29 0.074(5) 0.062(5) 0.064(5) -0.003(4) 0.003(4) 0.014(4)
C25 0.065(5) 0.047(4) 0.069(6) 0.001(4) 0.010(4) 0.005(4)
C26 0.059(5) 0.057(5) 0.055(5) -0.003(4) 0.006(4) 0.008(4)
C27 0.077(6) 0.046(5) 0.077(6) 0.006(4) 0.011(5) 0.009(4)
C28 0.064(5) 0.046(4) 0.073(6) -0.009(4) 0.001(4) 0.007(4)
C29 0.089(7) 0.071(6) 0.066(6) -0.007(5) -0.007(5) -0.001(5)
N30 0.068(4) 0.041(3) 0.047(4) -0.007(3) 0.005(3) -0.003(3)
N31 0.079(5) 0.052(4) 0.055(4) -0.008(3) 0.006(4) 0.011(4)
C30 0.071(6) 0.045(4) 0.055(5) -0.004(4) 0.009(4) 0.004(4)
C31 0.086(7) 0.053(5) 0.061(5) -0.006(4) 0.013(5) 0.005(5)
C32 0.090(7) 0.040(4) 0.052(5) 0.004(3) -0.007(5) 0.007(4)
C33 0.078(6) 0.042(4) 0.046(4) 0.000(3) 0.009(4) 0.003(4)
C34 0.091(8) 0.079(7) 0.102(9) -0.007(6) 0.055(7) 0.004(6)
N35 0.081(5) 0.059(4) 0.044(4) -0.010(3) 0.007(4) -0.002(4)
N36 0.127(9) 0.099(7) 0.048(5) -0.001(4) -0.009(5) -0.024(6)
C35 0.092(7) 0.060(5) 0.049(5) -0.008(4) -0.002(5) 0.004(5)
C36 0.094(8) 0.064(6) 0.078(7) -0.016(5) -0.011(6) -0.005(5)
C37 0.130(11) 0.079(7) 0.055(6) -0.010(5) 0.020(6) -0.042(7)
C38 0.101(8) 0.083(7) 0.047(5) -0.013(5) 0.022(5) -0.027(6)
C39 0.150(14) 0.094(9) 0.086(9) -0.010(7) -0.015(9) -0.010(9)
O1 0.074(4) 0.079(4) 0.074(4) -0.018(3) 0.006(3) 0.015(3)

loop_
_atom_type_symbol
_atom_type_description
_atom_type_scat_dispersion_real
_atom_type_scat_dispersion_imag
_atom_type_scat_source
C C 0.0033 0.0016 'International Tables Vol C Tables 4.2.6.8 and 6.1.1.4'
H H 0.0000 0.0000 'International Tables Vol C Tables 4.2.6.8 and 6.1.1.4'
N N 0.0061 0.0033 'International Tables Vol C Tables 4.2.6.8 and 6.1.1.4'
S S 0.1246 0.1234 'International Tables Vol C Tables 4.2.6.8 and 6.1.1.4'
Ni Ni 0.3393 1.1124 'International Tables Vol C Tables 4.2.6.8 and 6.1.1.4'
O O 0.0106 0.0060 'International Tables Vol C Tables 4.2.6.8 and 6.1.1.4'

loop_
_geom_angle_atom_site_label_1
_geom_angle_atom_site_label_2
_geom_angle_atom_site_label_3
_geom_angle
N2 Ni1 N1 176.2(3)
N2 Ni1 N15 92.4(3)
N1 Ni1 N15 90.9(3)
N2 Ni1 N10 89.0(3)
N1 Ni1 N10 89.1(3)
N15 Ni1 N10 91.6(3)
N2 Ni1 N20 90.4(3)
N1 Ni1 N20 91.4(3)
N15 Ni1 N20 88.7(3)
N10 Ni1 N20 179.4(3)
N2 Ni1 N5 88.5(3)
N1 Ni1 N5 88.4(3)
N15 Ni1 N5 173.0(3)
N10 Ni1 N5 95.4(3)
N20 Ni1 N5 84.3(3)
N4 Ni2 N3 175.8(3)
N4 Ni2 N30 91.3(3)
N3 Ni2 N30 92.9(3)
N4 Ni2 N35 90.7(3)
N3 Ni2 N35 89.0(3)
N30 Ni2 N35 90.7(3)
N4 Ni2 O1 88.2(3)
N3 Ni2 O1 87.7(3)
N30 Ni2 O1 178.3(3)
N35 Ni2 O1 91.0(3)
N4 Ni2 N28 89.8(3)
N3 Ni2 N28 90.3(3)
N30 Ni2 N28 91.7(3)
N35 Ni2 N28 177.6(3)
O1 Ni2 N28 86.7(3)
C1 N1 Ni1 166.0(8)
N1 C1 S1 178.2(9)
C2 N2 Ni1 144.8(7)
N2 C2 S2 176.1(9)
C3 N3 Ni2 145.6(8)
N3 C3 S3' 158.8(14)
N3 C3 S3 175.9(11)
S3' C3 S3 25.3(10)
C4 N4 Ni2 165.8(8)
N4 C4 S4 179.8(10)
C5 N5 C8 115.4(8)
C5 N5 Ni1 122.2(7)
C8 N5 Ni1 120.9(7)
C7 N6 C6 120.2(9)
N5 C5 C6 122.8(10)
N5 C5 H5 118.6
C6 C5 H5 118.6
N6 C6 C5 119.8(10)
N6 C6 C9 117.2(10)
C5 C6 C9 123.0(11)
N6 C7 C8 120.8(10)
N6 C7 H7 119.6
C8 C7 H7 119.6
N5 C8 C7 121.1(10)
N5 C8 H8 119.5
C7 C8 H8 119.5
C6 C9 H9A 109.5
C6 C9 H9B 109.5
H9A C9 H9B 109.5
C6 C9 H9C 109.5
H9A C9 H9C 109.5
H9B C9 H9C 109.5
C10 N10 C13 115.7(8)
C10 N10 Ni1 121.2(6)
C13 N10 Ni1 123.0(7)
C12 N11 C11 115.5(9)
N10 C10 C11 122.1(8)
N10 C10 H10 118.9
C11 C10 H10 118.9
N11 C11 C10 121.7(10)
N11 C11 C14 116.2(9)
C10 C11 C14 122.0(9)
N11 C12 C13 123.6(9)
N11 C12 H12 118.2
C13 C12 H12 118.2
N10 C13 C12 121.2(9)
N10 C13 H13 119.4
C12 C13 H13 119.4
C11 C14 H14A 109.5
C11 C14 H14B 109.5
H14A C14 H14B 109.5
C11 C14 H14C 109.5
H14A C14 H14C 109.5
H14B C14 H14C 109.5
C18 N15 C15 116.2(7)
C18 N15 Ni1 119.5(6)
C15 N15 Ni1 124.3(5)
C17 N16 C16 115.8(7)
N15 C15 C16 122.3(7)
N15 C15 H15 118.9
C16 C15 H15 118.9
N16 C16 C15 121.0(8)
N16 C16 C19 116.9(8)
C15 C16 C19 122.0(8)
N16 C17 C18 123.9(8)
N16 C17 H17 118.0
C18 C17 H17 118.0
N15 C18 C17 120.7(8)
N15 C18 H18 119.7
C17 C18 H18 119.7
C16 C19 H19A 109.5
C16 C19 H19B 109.5
H19A C19 H19B 109.5
C16 C19 H19C 109.5
H19A C19 H19C 109.5
H19B C19 H19C 109.5
C20 N20 C23 117.6(8)
C20 N20 Ni1 121.6(6)
C23 N20 Ni1 120.7(7)
C21 N21 C22 116.1(9)
N20 C20 C21 122.4(9)
N20 C20 H20 118.8
C21 C20 H20 118.8
N21 C21 C20 120.8(11)
N21 C21 C24 117.2(10)
C20 C21 C24 121.9(10)
N21 C22 C23 125.1(11)
N21 C22 H22 117.5
C23 C22 H22 117.5
N20 C23 C22 118.0(11)
N20 C23 H23 121.0
C22 C23 H23 121.0
C21 C24 H24A 109.5
C21 C24 H24B 109.5
H24A C24 H24B 109.5
C21 C24 H24C 109.5
H24A C24 H24C 109.5
H24B C24 H24C 109.5
C25 N28 C28 117.5(8)
C25 N28 Ni2 121.6(6)
C28 N28 Ni2 120.6(6)
C27 N29 C26 116.5(8)
N28 C25 C26 123.4(8)
N28 C25 H25 118.3
C26 C25 H25 118.3
N29 C26 C25 119.3(9)
N29 C26 C29 117.6(8)
C25 C26 C29 123.2(8)
N29 C27 C28 123.8(8)
N29 C27 H27 118.1
C28 C27 H27 118.1
N28 C28 C27 119.4(9)
N28 C28 H28 120.3
C27 C28 H28 120.3
C26 C29 H29A 109.5
C26 C29 H29B 109.5
H29A C29 H29B 109.5
C26 C29 H29C 109.5
H29A C29 H29C 109.5
H29B C29 H29C 109.5
C30 N30 C33 117.4(7)
C30 N30 Ni2 123.0(5)
C33 N30 Ni2 119.6(6)
C32 N31 C31 115.2(7)
N30 C30 C31 121.2(8)
N30 C30 H30 119.4
C31 C30 H30 119.4
N31 C31 C30 122.0(9)
N31 C31 C34 116.2(8)
C30 C31 C34 121.8(9)
N31 C32 C33 123.9(8)
N31 C32 H32 118.1
C33 C32 H32 118.1
N30 C33 C32 120.4(8)
N30 C33 H33 119.8
C32 C33 H33 119.8
C31 C34 H34A 109.5
C31 C34 H34B 109.5
H34A C34 H34B 109.5
C31 C34 H34C 109.5
H34A C34 H34C 109.5
H34B C34 H34C 109.5
C35 N35 C38 114.6(9)
C35 N35 Ni2 123.0(7)
C38 N35 Ni2 122.4(8)
C37 N36 C36 114.8(9)
N35 C35 C36 125.1(10)
N35 C35 H35 117.5
C36 C35 H35 117.5
N36 C36 C35 120.2(11)
N36 C36 C39 117.1(11)
C35 C36 C39 122.7(12)
N36 C37 C38 125.0(11)
N36 C37 H37 117.5
C38 C37 H37 117.5
N35 C38 C37 120.3(11)
N35 C38 H38 119.8
C37 C38 H38 119.8
C36 C39 H39A 109.5
C36 C39 H39B 109.5
H39A C39 H39B 109.5
C36 C39 H39C 109.5
H39A C39 H39C 109.5
H39B C39 H39C 109.5
Ni2 O1 H2O1 88.6
Ni2 O1 H1O1 129.9
H2O1 O1 H1O1 68.0

loop_
_geom_bond_atom_site_label_1
_geom_bond_atom_site_label_2
_geom_bond_distance
Ni1 N2 2.037(8)
Ni1 N1 2.050(9)
Ni1 N15 2.098(6)
Ni1 N10 2.125(7)
Ni1 N20 2.157(8)
Ni1 N5 2.178(8)
Ni2 N4 2.035(9)
Ni2 N3 2.067(9)
Ni2 N30 2.112(6)
Ni2 N35 2.113(7)
Ni2 O1 2.117(6)
Ni2 N28 2.145(7)
N1 C1 1.102(12)
C1 S1 1.629(11)
N2 C2 1.149(11)
C2 S2 1.608(9)
N3 C3 1.140(12)
C3 S3' 1.549(18)
C3 S3 1.692(13)
N4 C4 1.161(12)
C4 S4 1.608(10)
N5 C5 1.337(13)
N5 C8 1.372(13)
N6 C7 1.307(13)
N6 C6 1.313(13)
C5 C6 1.419(14)
C5 H5 0.9300
C6 C9 1.477(16)
C7 C8 1.418(13)
C7 H7 0.9300
C8 H8 0.9300
C9 H9A 0.9600
C9 H9B 0.9600
C9 H9C 0.9600
N10 C10 1.332(12)
N10 C13 1.343(12)
N11 C12 1.310(14)
N11 C11 1.342(12)
C10 C11 1.395(13)
C10 H10 0.9300
C11 C14 1.515(15)
C12 C13 1.387(15)
C12 H12 0.9300
C13 H13 0.9300
C14 H14A 0.9600
C14 H14B 0.9600
C14 H14C 0.9600
N15 C18 1.331(10)
N15 C15 1.348(10)
N16 C17 1.326(12)
N16 C16 1.335(11)
C15 C16 1.377(11)
C15 H15 0.9300
C16 C19 1.507(13)
C17 C18 1.366(12)
C17 H17 0.9300
C18 H18 0.9300
C19 H19A 0.9600
C19 H19B 0.9600
C19 H19C 0.9600
N20 C20 1.314(12)
N20 C23 1.346(12)
N21 C21 1.315(14)
N21 C22 1.308(16)
C20 C21 1.417(13)
C20 H20 0.9300
C21 C24 1.504(17)
C22 C23 1.409(15)
C22 H22 0.9300
C23 H23 0.9300
C24 H24A 0.9600
C24 H24B 0.9600
C24 H24C 0.9600
N28 C25 1.337(12)
N28 C28 1.346(11)
N29 C27 1.358(14)
N29 C26 1.350(12)
C25 C26 1.379(13)
C25 H25 0.9300
C26 C29 1.472(14)
C27 C28 1.360(13)
C27 H27 0.9300
C28 H28 0.9300
C29 H29A 0.9600
C29 H29B 0.9600
C29 H29C 0.9600
N30 C30 1.319(11)
N30 C33 1.329(10)
N31 C32 1.319(12)
N31 C31 1.329(11)
C30 C31 1.393(12)
C30 H30 0.9300
C31 C34 1.507(13)
C32 C33 1.372(12)
C32 H32 0.9300
C33 H33 0.9300
C34 H34A 0.9600
C34 H34B 0.9600
C34 H34C 0.9600
N35 C35 1.305(13)
N35 C38 1.331(12)
N36 C37 1.307(16)
N36 C36 1.326(15)
C35 C36 1.388(14)
C35 H35 0.9300
C36 C39 1.509(18)
C37 C38 1.382(15)
C37 H37 0.9300
C38 H38 0.9300
C39 H39A 0.9600
C39 H39B 0.9600
C39 H39C 0.9600
O1 H2O1 0.8199
O1 H1O1 0.8200
